data_9009955
loop_
_publ_author_name
'Yokomori, Y.'
'Idaka, S.'

_publ_section_title
;
 The crystal structure of analcime
;
_journal_name_full 'Microporous and Mesoporous Materials'
_journal_page_first 365
_journal_page_last 370
_journal_paper_doi 10.1016/S1387-1811(98)00019-5
_journal_volume 21
_journal_year 1998
_chemical_compound_source Synthetic
_chemical_formula_sum 'Al2 H4 Na1.862 O13.667 Si4'
_chemical_name_mineral Analcime
_space_group_IT_number 148
_symmetry_space_group_name_Hall '-P 3*'
_symmetry_space_group_name_H-M 'R -3 :R'
_cell_angle_alpha 109.51
_cell_angle_beta 109.51
_cell_angle_gamma 109.51
_cell_length_a 11.909
_cell_length_b 11.909
_cell_length_c 11.909
_cell_volume 1298.311
_database_code_amcsd 0014403
_exptl_crystal_density_diffrn 2.209
_cod_original_cell_volume 1298.312
_cod_original_sg_symbol_H-M 'R -3'
_cod_original_formula_sum 'Na1.862 (Al2 Si4) O13.667 H4'
_cod_database_code 9009955

loop_
_space_group_symop_operation_xyz
x,y,z
-z,-x,-y
y,z,x
-x,-y,-z
z,x,y
-y,-z,-x

loop_
_atom_site_label
_atom_site_fract_x
_atom_site_fract_y
_atom_site_fract_z
_atom_site_occupancy
_atom_site_U_iso_or_equiv
_atom_site_type_symbol
_atom_site_attached_hydrogens
Na1 0.62500 0.87510 0.75020 0.63500 0.03787 Na 0
Na2 0.62510 0.24990 0.87510 0.60600 0.03610 Na 0
Al1 0.71272 0.42528 0.46262 0.33333 0.01418 Al 0
Si1 0.71272 0.42528 0.46262 0.66667 0.01418 Si 0
Al2 0.74995 0.28724 0.21274 0.33333 0.01418 Al 0
Si2 0.74995 0.28724 0.21274 0.66667 0.01418 Si 0
Al3 0.78713 0.03707 0.07435 0.33333 0.01418 Al 0
Si3 0.78713 0.03707 0.07435 0.66667 0.01418 Si 0
Al4 0.53716 0.74983 0.96266 0.33333 0.01406 Al 0
Si4 0.53716 0.74983 0.96266 0.66667 0.01406 Si 0
O1 0.67600 0.52950 0.41430 1.00000 0.03192 O 0
O2 0.85410 0.52960 0.61500 1.00000 0.03128 O 0
O3 0.73910 0.32390 0.35350 1.00000 0.03065 O 0
O4 0.76080 0.14600 0.17540 1.00000 0.03217 O 0
O5 0.61500 0.26090 0.08530 1.00000 0.03027 O 0
O6 0.64650 0.88500 -0.03000 1.00000 0.03116 O 0
O7 0.91490 0.02960 0.17590 1.00000 0.03141 O 0
O8 0.58550 0.76180 0.11560 1.00000 0.03242 O 0
Wat1 0.75000 0.75000 0.75000 0.33333 0.08524 O 2
Wat2 0.49930 -0.00030 0.74970 1.00000 0.08612 O 2

loop_
_cod_changelog_entry_id
_cod_changelog_entry_author
_cod_changelog_entry_date
_cod_changelog_entry_text
1
;cod-tools version 3.8.0
Id: cif_guess_AMCSD_atom_types 9581 2023-05-17 12:35:41Z saulius
;
2023-05-23T09:17:32+03:00
;Derived atom types and hydrogen counts
from atom names that follow the AMCSD naming convention
(Wat == water, O-H == hydroxyl).
;

loop_
_cod_related_entry_id
_cod_related_entry_database
_cod_related_entry_code
1 AMCSD 0014403

_cell_formula_units_Z 4
